data_4066725
loop_
_publ_author_name
'Riederer, Stephanie K. U.'
'Gigler, Peter'
'H\"ogerl, Manuel P.'
'Herdtweck, Eberhardt'
'Bechlars, Bettina'
'Herrmann, Wolfgang A.'
'K\"uhn, Fritz E.'

_publ_section_title
;
 Impact of Ligand Modification on Structures and Catalytic Activities of
 Chelating Bis-Carbene Rhodium(I) Complexes&#x2020;
;
_journal_issue 21
_journal_name_full Organometallics
_journal_page_first 5681
_journal_paper_doi 10.1021/om1005897
_journal_volume 29
_journal_year 2010
_chemical_formula_moiety 'C26 H30 N4 Rh, F6 P'
_chemical_formula_sum 'C26 H30 F6 N4 P Rh'
_chemical_formula_weight 646.42
_chemical_name_systematic ?
_space_group_IT_number 15
_symmetry_cell_setting monoclinic
_symmetry_Int_Tables_number 15
_symmetry_space_group_name_Hall '-C 2yc'
_symmetry_space_group_name_H-M 'C 1 2/c 1'
_atom_sites_solution_hydrogens geom
_atom_sites_solution_primary direct
_atom_sites_solution_secondary difmap
_cell_angle_alpha 90
_cell_angle_beta 93.2324(15)
_cell_angle_gamma 90
_cell_formula_units_Z 8
_cell_length_a 16.1480(5)
_cell_length_b 17.1483(5)
_cell_length_c 20.4711(6)
_cell_measurement_reflns_used 9590
_cell_measurement_temperature 293(1)
_cell_measurement_theta_max 25.51
_cell_measurement_theta_min 1.73
_cell_volume 5659.6(3)
_computing_cell_refinement 'SAINT (Bruker, 2008b)'
_computing_data_collection 'APEX II Control Software (Bruker, 2008a)'
_computing_data_reduction 'SAINT (Bruker, 2008b)'
_computing_molecular_graphics 'PLATON (Spek, 2009)'
_computing_publication_material 'PLATON (Spek, 2009)'
_computing_structure_refinement 'SHELXL97 (Sheldrick, 1998)'
_computing_structure_solution 'SIR97 (Altomare, 1999)'
_diffrn_ambient_temperature 293(1)
_diffrn_detector ' CCD plate '
_diffrn_detector_area_resol_mean 16
_diffrn_measured_fraction_theta_full 0.995
_diffrn_measured_fraction_theta_max 0.995
_diffrn_measurement_device ' \k-geometry diffractometer '
_diffrn_measurement_device_type ' Bruker APEX-II CCD '
_diffrn_measurement_method ' phi- and omega-rotation '
_diffrn_radiation_monochromator graphite
_diffrn_radiation_source 'rotating anode FR591'
_diffrn_radiation_type 'Mo K\a'
_diffrn_radiation_wavelength 0.71073
_diffrn_reflns_av_R_equivalents 0.0275
_diffrn_reflns_av_sigmaI/netI 0.0104
_diffrn_reflns_limit_h_max 19
_diffrn_reflns_limit_h_min -19
_diffrn_reflns_limit_k_max 20
_diffrn_reflns_limit_k_min -20
_diffrn_reflns_limit_l_max 24
_diffrn_reflns_limit_l_min -24
_diffrn_reflns_number 79193
_diffrn_reflns_theta_full 25.51
_diffrn_reflns_theta_max 25.51
_diffrn_reflns_theta_min 1.73
_diffrn_standards_decay_% 0
_exptl_absorpt_coefficient_mu 0.722
_exptl_absorpt_correction_T_max 0.7452
_exptl_absorpt_correction_T_min 0.6534
_exptl_absorpt_correction_type multi-scan
_exptl_absorpt_process_details 'SADABS, Bruker, 2008b'
_exptl_crystal_colour yellow
_exptl_crystal_density_diffrn 1.517
_exptl_crystal_density_meas ?
_exptl_crystal_density_method none
_exptl_crystal_description fragment
_exptl_crystal_F_000 2624
_exptl_crystal_size_max 0.53
_exptl_crystal_size_mid 0.51
_exptl_crystal_size_min 0.51
_refine_diff_density_max 0.481
_refine_diff_density_min -0.484
_refine_diff_density_rms 0.055
_refine_ls_extinction_method none
_refine_ls_goodness_of_fit_ref 1.099
_refine_ls_hydrogen_treatment constr
_refine_ls_matrix_type full
_refine_ls_number_parameters 382
_refine_ls_number_reflns 5256
_refine_ls_number_restraints 0
_refine_ls_restrained_S_all 1.099
_refine_ls_R_factor_all 0.0346
_refine_ls_R_factor_gt 0.0320
_refine_ls_shift/su_max 0.000
_refine_ls_shift/su_mean 0.000
_refine_ls_structure_factor_coef Fsqd
_refine_ls_weighting_details 'w=1/[\s^2^(Fo^2^)+(0.0432P)^2^+8.9817P] where P=(Fo^2^+2Fc^2^)/3'
_refine_ls_weighting_scheme sigma
_refine_ls_wR_factor_gt 0.0869
_refine_ls_wR_factor_ref 0.0894
_reflns_number_gt 4777
_reflns_number_total 5256
_reflns_threshold_expression I>2\s(I)
_cod_data_source_file om1005897_si_003.cif
_cod_data_source_block compound_bim-3-2-Me
_cod_depositor_comments
;
The following automatic conversions were performed:

'_symmetry_cell_setting' value 'Monoclinic' changed to 'monoclinic'
according to /home/saulius/struct/CIF-dictionaries/cif_core.dic
dictionary named 'cif_core.dic' version 2.4.1 from 2010-06-29.

Automatic conversion script
Id: cif_fix_values 1715 2011-07-08 13:25:40Z adriana 

The following automatic conversions were performed:

'_exptl_crystal_density_meas' value 'none' was changed to '?' - the
value is perceived as not measured.

Automatic conversion script
Id: cif_fix_values 3008 2015-01-20 13:52:24Z robertas 
;
_cod_original_cell_volume 5659.7(3)
_cod_original_sg_symbol_H-M 'C 2/c'
_cod_database_code 4066725

loop_
_symmetry_equiv_pos_site_id
_symmetry_equiv_pos_as_xyz
1 x,y,z
2 -x,y,1/2-z
3 -x,-y,-z
4 x,-y,1/2+z
5 1/2+x,1/2+y,z
6 1/2-x,1/2+y,1/2-z
7 1/2-x,1/2-y,-z
8 1/2+x,1/2-y,1/2+z

loop_
_atom_site_aniso_label
_atom_site_aniso_U_11
_atom_site_aniso_U_22
_atom_site_aniso_U_33
_atom_site_aniso_U_23
_atom_site_aniso_U_13
_atom_site_aniso_U_12
Rh1 0.0429(1) 0.0360(1) 0.0392(1) 0.0062(1) -0.0001(1) 0.0006(1)
N1 0.0385(10) 0.0391(10) 0.0423(10) 0.0039(8) 0.0057(8) -0.0002(8)
N2 0.0442(11) 0.0512(12) 0.0428(11) 0.0107(9) 0.0075(9) 0.0025(9)
N3 0.0408(10) 0.0398(10) 0.0370(10) 0.0029(8) 0.0021(8) -0.0073(8)
N4 0.0399(11) 0.0419(11) 0.0474(12) 0.0044(9) 0.0018(9) -0.0082(8)
C1 0.0634(17) 0.0549(15) 0.0411(14) 0.0067(12) -0.0031(12) 0.0076(13)
C2 0.0534(15) 0.0476(14) 0.0524(15) 0.0034(12) -0.0072(12) 0.0007(12)
C3 0.0475(17) 0.079(2) 0.082(2) 0.0074(17) -0.0044(16) 0.0025(14)
C4 0.063(2) 0.116(3) 0.076(2) -0.019(2) -0.0009(17) 0.030(2)
C5 0.072(2) 0.073(2) 0.0588(18) -0.0165(15) -0.0106(15) 0.0294(17)
C6 0.078(2) 0.0409(15) 0.082(2) -0.0037(14) -0.0170(18) 0.0080(14)
C7 0.111(3) 0.0482(18) 0.101(3) 0.0249(18) -0.019(2) -0.0083(18)
C8 0.093(2) 0.0562(18) 0.0620(18) 0.0240(15) -0.0031(17) 0.0009(16)
C9 0.0382(11) 0.0424(12) 0.0402(12) 0.0061(10) 0.0018(9) 0.0002(9)
C10 0.0395(12) 0.0448(13) 0.0453(13) 0.0012(10) 0.0017(10) 0.0050(10)
C11 0.0413(12) 0.0541(15) 0.0455(13) 0.0025(11) 0.0023(10) 0.0073(11)
C12 0.0508(15) 0.081(2) 0.0533(16) -0.0001(15) 0.0090(13) 0.0158(14)
C13 0.0622(18) 0.070(2) 0.071(2) -0.0133(16) 0.0014(15) 0.0270(15)
C14 0.070(2) 0.0496(17) 0.081(2) -0.0044(15) -0.0005(17) 0.0179(14)
C15 0.0596(16) 0.0449(14) 0.0608(17) 0.0052(12) 0.0025(13) 0.0059(12)
C16 0.0388(12) 0.0394(12) 0.0442(13) 0.0038(10) 0.0042(10) -0.0028(10)
C17 0.0468(13) 0.0385(12) 0.0362(12) -0.0010(9) 0.0011(10) -0.0009(10)
C18 0.0460(13) 0.0408(12) 0.0430(13) -0.0015(10) 0.0006(10) -0.0007(10)
C19 0.0509(16) 0.0582(16) 0.0579(17) -0.0073(13) -0.0074(13) -0.0054(12)
C20 0.0681(19) 0.074(2) 0.0468(15) -0.0091(14) -0.0153(13) 0.0054(16)
C21 0.082(2) 0.0609(17) 0.0396(14) 0.0041(12) -0.0046(13) 0.0050(15)
C22 0.0651(16) 0.0473(14) 0.0407(13) 0.0022(11) 0.0038(12) -0.0012(12)
C23 0.0495(13) 0.0410(13) 0.0448(13) 0.0039(10) 0.0086(11) -0.0094(10)
C24 0.0363(11) 0.0485(13) 0.0421(12) 0.0030(10) 0.0057(9) -0.0076(10)
C25 0.0631(18) 0.0708(19) 0.0622(18) 0.0196(15) 0.0202(14) -0.0050(15)
C26 0.0521(15) 0.0588(17) 0.0706(19) 0.0131(14) 0.0067(13) -0.0181(13)
P1 0.0551(4) 0.0513(4) 0.0499(4) -0.0065(3) -0.0010(3) -0.0038(3)
F1 0.176(3) 0.0576(12) 0.0986(17) 0.0083(11) -0.0140(17) 0.0020(14)
F2 0.180(3) 0.0669(15) 0.177(3) 0.0015(17) -0.004(2) 0.0456(17)
F31 0.047(2) 0.102(4) 0.269(10) 0.002(5) 0.025(4) -0.016(2)
F41 0.145(6) 0.118(4) 0.063(3) -0.034(2) -0.041(3) 0.033(3)
F51 0.056(3) 0.319(10) 0.120(5) -0.009(5) 0.035(3) 0.003(4)
F61 0.142(5) 0.145(5) 0.059(2) -0.039(3) -0.030(3) 0.064(4)
F32 0.115(9) 0.082(6) 0.256(17) -0.060(8) -0.080(10) -0.012(5)
F42 0.146(13) 0.45(3) 0.119(12) 0.083(14) 0.100(11) 0.103(15)
F52 0.155(12) 0.107(7) 0.255(18) 0.085(9) -0.158(13) -0.087(8)
F62 0.42(3) 0.083(6) 0.065(6) 0.007(5) 0.122(11) -0.023(10)

loop_
_atom_site_label
_atom_site_type_symbol
_atom_site_thermal_displace_type
_atom_site_fract_x
_atom_site_fract_y
_atom_site_fract_z
_atom_site_occupancy
_atom_site_U_iso_or_equiv
_atom_site_calc_flag
_atom_site_refinement_flags
Rh1 Rh Uani 0.18898(1) 0.49744(1) 0.14992(1) 1.000 0.0394(1) . .
N1 N Uani 0.21856(12) 0.32149(11) 0.16260(10) 1.000 0.0398(6) . .
N2 N Uani 0.28671(13) 0.37163(13) 0.08460(10) 1.000 0.0459(7) . .
N3 N Uani 0.22164(12) 0.42896(11) 0.27883(9) 1.000 0.0392(6) . .
N4 N Uani 0.32026(13) 0.51234(12) 0.26746(11) 1.000 0.0431(7) . .
C1 C Uani 0.1311(2) 0.51702(17) 0.04909(14) 1.000 0.0534(9) . .
C2 C Uani 0.07786(17) 0.47573(17) 0.08544(14) 1.000 0.0515(8) . .
C3 C Uani 0.0057(2) 0.5088(2) 0.1191(2) 1.000 0.0698(11) . .
C4 C Uani 0.0228(2) 0.5849(3) 0.15445(19) 1.000 0.0852(14) . .
C5 C Uani 0.1107(2) 0.5939(2) 0.18365(16) 1.000 0.0685(11) . .
C6 C Uani 0.1746(2) 0.62557(17) 0.15183(17) 1.000 0.0678(11) . .
C7 C Uani 0.1710(3) 0.6547(2) 0.0824(2) 1.000 0.0877(15) . .
C8 C Uani 0.1235(2) 0.60288(18) 0.03342(16) 1.000 0.0707(11) . .
C9 C Uani 0.23453(14) 0.38996(14) 0.13209(11) 1.000 0.0403(7) . .
C10 C Uani 0.25843(15) 0.25970(15) 0.13295(12) 1.000 0.0432(7) . .
C11 C Uani 0.30261(15) 0.29213(16) 0.08360(13) 1.000 0.0470(8) . .
C12 C Uani 0.35103(18) 0.2468(2) 0.04424(15) 1.000 0.0615(10) . .
C13 C Uani 0.3525(2) 0.1676(2) 0.05694(17) 1.000 0.0678(11) . .
C14 C Uani 0.3080(2) 0.13480(19) 0.10613(17) 1.000 0.0671(11) . .
C15 C Uani 0.26017(18) 0.17995(16) 0.14521(15) 1.000 0.0551(9) . .
C16 C Uani 0.25038(15) 0.48340(14) 0.23737(12) 1.000 0.0407(7) . .
C17 C Uani 0.27379(15) 0.42222(14) 0.33498(11) 1.000 0.0406(7) . .
C18 C Uani 0.33710(16) 0.47648(15) 0.32792(12) 1.000 0.0433(7) . .
C19 C Uani 0.40075(19) 0.48633(17) 0.37573(15) 1.000 0.0561(9) . .
C20 C Uani 0.3988(2) 0.43852(19) 0.42996(14) 1.000 0.0637(10) . .
C21 C Uani 0.3359(2) 0.38390(18) 0.43681(13) 1.000 0.0611(10) . .
C22 C Uani 0.27190(18) 0.37504(16) 0.38972(12) 1.000 0.0510(8) . .
C23 C Uani 0.17295(16) 0.30815(14) 0.22188(12) 1.000 0.0449(8) . .
C24 C Uani 0.15034(14) 0.37985(14) 0.25968(12) 1.000 0.0422(7) . .
C25 C Uani 0.32921(19) 0.42803(19) 0.04471(15) 1.000 0.0647(11) . .
C26 C Uani 0.37735(18) 0.56577(18) 0.23707(16) 1.000 0.0604(10) . .
P1 P Uani 0.03466(5) 0.21608(4) 0.39452(4) 1.000 0.0523(2) . .
F1 F Uani 0.0613(2) 0.12819(12) 0.40643(12) 1.000 0.1116(12) . .
F2 F Uani 0.0151(2) 0.30399(15) 0.38017(18) 1.000 0.1418(15) . .
F31 F Uani 0.1269(3) 0.2272(4) 0.3840(6) 0.648(10) 0.139(4) . .
F41 F Uani 0.0430(5) 0.2328(3) 0.4696(3) 0.648(10) 0.110(3) . .
F51 F Uani -0.0600(3) 0.2100(6) 0.4014(4) 0.648(10) 0.164(4) . .
F61 F Uani 0.0154(5) 0.1914(5) 0.3214(2) 0.648(10) 0.117(2) . .
F32 F Uani 0.1174(9) 0.2477(6) 0.4313(11) 0.352(10) 0.154(7) . .
F42 F Uani 0.0046(12) 0.1999(16) 0.4597(8) 0.352(10) 0.235(12) . .
F52 F Uani -0.0529(9) 0.1899(7) 0.3751(10) 0.352(10) 0.179(8) . .
F62 F Uani 0.0698(17) 0.2219(6) 0.3290(6) 0.352(10) 0.185(10) . .
H11 H Uiso 0.17540 0.49020 0.03270 1.000 0.0640 calc R
H21 H Uiso 0.08720 0.42240 0.08970 1.000 0.0620 calc R
H31 H Uiso -0.01220 0.47080 0.15050 1.000 0.0840 calc R
H32 H Uiso -0.03990 0.51670 0.08680 1.000 0.0840 calc R
H41 H Uiso -0.01520 0.58970 0.18930 1.000 0.1020 calc R
H42 H Uiso 0.01130 0.62740 0.12400 1.000 0.1020 calc R
H51 H Uiso 0.12190 0.57650 0.22630 1.000 0.0830 calc R
H61 H Uiso 0.22540 0.62960 0.17540 1.000 0.0810 calc R
H71 H Uiso 0.22720 0.66060 0.06890 1.000 0.1050 calc R
H72 H Uiso 0.14550 0.70600 0.08130 1.000 0.1050 calc R
H81 H Uiso 0.06540 0.61740 0.03190 1.000 0.0850 calc R
H82 H Uiso 0.14380 0.61200 -0.00960 1.000 0.0850 calc R
H121 H Uiso 0.38080 0.26850 0.01120 1.000 0.0740 calc R
H131 H Uiso 0.38430 0.13530 0.03180 1.000 0.0810 calc R
H141 H Uiso 0.31050 0.08120 0.11290 1.000 0.0810 calc R
H151 H Uiso 0.23050 0.15800 0.17820 1.000 0.0660 calc R
H191 H Uiso 0.44240 0.52310 0.37150 1.000 0.0670 calc R
H201 H Uiso 0.44070 0.44290 0.46290 1.000 0.0770 calc R
H211 H Uiso 0.33700 0.35270 0.47400 1.000 0.0730 calc R
H221 H Uiso 0.22960 0.33910 0.39460 1.000 0.0610 calc R
H231 H Uiso 0.20620 0.27450 0.25100 1.000 0.0540 calc R
H232 H Uiso 0.12230 0.28020 0.20940 1.000 0.0540 calc R
H241 H Uiso 0.11070 0.41040 0.23310 1.000 0.0510 calc R
H242 H Uiso 0.12350 0.36380 0.29870 1.000 0.0510 calc R
H251 H Uiso 0.31230 0.42050 -0.00060 1.000 0.0970 calc R
H252 H Uiso 0.38810 0.42070 0.05080 1.000 0.0970 calc R
H253 H Uiso 0.31520 0.48000 0.05770 1.000 0.0970 calc R
H261 H Uiso 0.39040 0.60840 0.26630 1.000 0.0910 calc R
H262 H Uiso 0.35170 0.58550 0.19700 1.000 0.0910 calc R
H263 H Uiso 0.42730 0.53850 0.22800 1.000 0.0910 calc R

loop_
_atom_type_symbol
_atom_type_description
_atom_type_scat_dispersion_real
_atom_type_scat_dispersion_imag
_atom_type_scat_source
Rh Rh -1.1178 0.9187 'International Tables Vol C Tables 4.2.6.8 and 6.1.1.4'
P P 0.1023 0.0942 'International Tables Vol C Tables 4.2.6.8 and 6.1.1.4'
N N 0.0061 0.0033 'International Tables Vol C Tables 4.2.6.8 and 6.1.1.4'
F F 0.0171 0.0103 'International Tables Vol C Tables 4.2.6.8 and 6.1.1.4'
H H 0.0000 0.0000 'International Tables Vol C Tables 4.2.6.8 and 6.1.1.4'
C C 0.0033 0.0016 'International Tables Vol C Tables 4.2.6.8 and 6.1.1.4'

loop_
_geom_angle_atom_site_label_1
_geom_angle_atom_site_label_2
_geom_angle_atom_site_label_3
_geom_angle
_geom_angle_publ_flag
C1 Rh1 C2 35.81(11) yes
C1 Rh1 C5 87.68(11) yes
C1 Rh1 C6 80.13(12) yes
C1 Rh1 C9 96.15(10) yes
C1 Rh1 C16 174.91(11) yes
C2 Rh1 C5 81.54(11) yes
C2 Rh1 C6 95.50(11) yes
C2 Rh1 C9 91.72(10) yes
C2 Rh1 C16 149.18(10) yes
C5 Rh1 C6 35.89(12) yes
C5 Rh1 C9 162.74(11) yes
C5 Rh1 C16 94.20(11) yes
C6 Rh1 C9 161.36(11) yes
C6 Rh1 C16 98.64(11) yes
C9 Rh1 C16 83.44(9) yes
F1 P1 F31 83.2(3) yes
F1 P1 F41 90.9(2) yes
F1 P1 F51 100.6(4) yes
F1 P1 F61 85.9(3) yes
F1 P1 F32 92.2(4) yes
F1 P1 F42 77.4(10) yes
F1 P1 F52 90.0(5) yes
F1 P1 F62 95.1(5) yes
F2 P1 F31 92.4(3) yes
F2 P1 F41 90.8(2) yes
F2 P1 F51 83.8(4) yes
F2 P1 F61 93.1(3) yes
F2 P1 F32 85.2(4) yes
F2 P1 F42 106.2(11) yes
F2 P1 F52 93.5(5) yes
F2 P1 F62 81.3(5) yes
F31 P1 F41 94.9(5) yes
F31 P1 F51 175.6(5) yes
F31 P1 F61 92.4(5) yes
F41 P1 F51 87.3(4) yes
F41 P1 F61 171.6(4) yes
F51 P1 F61 85.7(4) yes
F32 P1 F42 86.9(11) yes
F32 P1 F52 166.2(10) yes
F32 P1 F62 92.9(12) yes
F42 P1 F52 80.3(11) yes
F42 P1 F62 172.4(12) yes
F52 P1 F62 100.4(12) yes
F1 P1 F2 175.41(17) yes
C10 N1 C23 120.31(19) yes
C9 N1 C10 110.6(2) yes
C9 N1 C23 128.95(19) yes
C9 N2 C11 111.1(2) yes
C9 N2 C25 125.2(2) yes
C11 N2 C25 123.3(2) yes
C17 N3 C24 127.20(19) yes
C16 N3 C17 111.14(19) yes
C16 N3 C24 121.27(19) yes
C16 N4 C26 124.5(2) yes
C18 N4 C26 123.9(2) yes
C16 N4 C18 111.0(2) yes
Rh1 C1 C2 70.34(17) yes
Rh1 C1 C8 111.5(2) yes
C2 C1 C8 125.1(3) no
C1 C2 C3 125.7(3) no
Rh1 C2 C1 73.85(17) yes
Rh1 C2 C3 106.8(2) yes
C2 C3 C4 114.9(3) no
C3 C4 C5 114.8(3) no
Rh1 C5 C4 109.8(3) yes
Rh1 C5 C6 71.83(19) yes
C4 C5 C6 124.7(3) no
C5 C6 C7 126.4(3) no
Rh1 C6 C5 72.28(19) yes
Rh1 C6 C7 108.2(2) yes
C6 C7 C8 114.9(3) no
C1 C8 C7 113.5(3) no
Rh1 C9 N1 128.47(17) yes
N1 C9 N2 105.7(2) yes
Rh1 C9 N2 125.85(18) yes
N1 C10 C11 106.3(2) yes
C11 C10 C15 121.4(2) no
N1 C10 C15 132.3(2) yes
N2 C11 C10 106.3(2) yes
C10 C11 C12 121.8(3) no
N2 C11 C12 131.9(3) yes
C11 C12 C13 116.4(3) no
C12 C13 C14 122.0(3) no
C13 C14 C15 121.5(3) no
C10 C15 C14 117.0(3) no
Rh1 C16 N3 117.96(17) yes
N3 C16 N4 105.9(2) yes
Rh1 C16 N4 136.04(19) yes
C18 C17 C22 121.6(2) no
N3 C17 C22 132.7(2) yes
N3 C17 C18 105.8(2) yes
N4 C18 C19 132.2(2) yes
C17 C18 C19 121.7(2) no
N4 C18 C17 106.2(2) yes
C18 C19 C20 116.4(3) no
C19 C20 C21 121.9(3) no
C20 C21 C22 121.6(3) no
C17 C22 C21 116.8(3) no
N1 C23 C24 116.3(2) yes
N3 C24 C23 113.41(19) yes
Rh1 C1 H11 88.00 no
C8 C1 H11 117.00 no
C2 C1 H11 117.00 no
C1 C2 H21 117.00 no
C3 C2 H21 117.00 no
Rh1 C2 H21 89.00 no
C2 C3 H31 109.00 no
C2 C3 H32 109.00 no
C4 C3 H31 108.00 no
C4 C3 H32 108.00 no
H31 C3 H32 108.00 no
C3 C4 H42 109.00 no
C5 C4 H41 109.00 no
C3 C4 H41 109.00 no
C5 C4 H42 109.00 no
H41 C4 H42 108.00 no
Rh1 C5 H51 88.00 no
C6 C5 H51 118.00 no
C4 C5 H51 118.00 no
C5 C6 H61 117.00 no
C7 C6 H61 117.00 no
Rh1 C6 H61 90.00 no
H71 C7 H72 108.00 no
C6 C7 H72 108.00 no
C8 C7 H71 109.00 no
C6 C7 H71 108.00 no
C8 C7 H72 109.00 no
C1 C8 H81 109.00 no
C1 C8 H82 109.00 no
C7 C8 H81 109.00 no
C7 C8 H82 109.00 no
H81 C8 H82 108.00 no
C13 C12 H121 122.00 no
C11 C12 H121 122.00 no
C12 C13 H131 119.00 no
C14 C13 H131 119.00 no
C13 C14 H141 119.00 no
C15 C14 H141 119.00 no
C10 C15 H151 122.00 no
C14 C15 H151 121.00 no
C18 C19 H191 122.00 no
C20 C19 H191 122.00 no
C21 C20 H201 119.00 no
C19 C20 H201 119.00 no
C22 C21 H211 119.00 no
C20 C21 H211 119.00 no
C21 C22 H221 122.00 no
C17 C22 H221 122.00 no
N1 C23 H231 108.00 no
H231 C23 H232 107.00 no
C24 C23 H232 108.00 no
N1 C23 H232 108.00 no
C24 C23 H231 108.00 no
N3 C24 H241 109.00 no
C23 C24 H241 109.00 no
C23 C24 H242 109.00 no
N3 C24 H242 109.00 no
H241 C24 H242 108.00 no
N2 C25 H252 109.00 no
N2 C25 H253 110.00 no
N2 C25 H251 109.00 no
H251 C25 H253 109.00 no
H252 C25 H253 109.00 no
H251 C25 H252 109.00 no
H261 C26 H263 110.00 no
H262 C26 H263 109.00 no
N4 C26 H261 109.00 no
N4 C26 H262 109.00 no
N4 C26 H263 109.00 no
H261 C26 H262 109.00 no

loop_
_geom_bond_atom_site_label_1
_geom_bond_atom_site_label_2
_geom_bond_distance
_geom_bond_publ_flag
Rh1 C1 2.243(3) yes
Rh1 C2 2.199(3) yes
Rh1 C5 2.216(3) yes
Rh1 C6 2.210(3) yes
Rh1 C9 2.025(2) yes
Rh1 C16 2.011(2) yes
P1 F1 1.583(2) yes
P1 F2 1.565(3) yes
P1 F31 1.529(5) yes
P1 F41 1.562(6) yes
P1 F51 1.547(5) yes
P1 F61 1.570(5) yes
P1 F32 1.591(16) yes
P1 F42 1.472(17) yes
P1 F52 1.515(15) yes
P1 F62 1.489(16) yes
N1 C9 1.361(3) yes
N1 C10 1.396(3) yes
N1 C23 1.473(3) yes
N2 C9 1.359(3) yes
N2 C11 1.388(4) yes
N2 C25 1.462(4) yes
N3 C16 1.361(3) yes
N3 C24 1.462(3) yes
N3 C17 1.391(3) yes
N4 C16 1.349(3) yes
N4 C26 1.463(4) yes
N4 C18 1.395(3) yes
C1 C8 1.510(4) no
C1 C2 1.366(4) no
C2 C3 1.498(4) no
C3 C4 1.510(6) no
C4 C5 1.517(5) no
C5 C6 1.364(5) no
C6 C7 1.505(5) no
C7 C8 1.516(5) no
C10 C11 1.386(4) no
C10 C15 1.390(4) no
C11 C12 1.391(4) no
C12 C13 1.383(5) no
C13 C14 1.389(5) no
C14 C15 1.381(4) no
C17 C18 1.396(4) no
C17 C22 1.384(3) no
C18 C19 1.389(4) no
C19 C20 1.382(4) no
C20 C21 1.395(5) no
C21 C22 1.381(4) no
C23 C24 1.509(3) no
C1 H11 0.9300 no
C2 H21 0.9300 no
C3 H31 0.9700 no
C3 H32 0.9700 no
C4 H41 0.9700 no
C4 H42 0.9700 no
C5 H51 0.9300 no
C6 H61 0.9300 no
C7 H71 0.9700 no
C7 H72 0.9700 no
C8 H82 0.9700 no
C8 H81 0.9700 no
C12 H121 0.9300 no
C13 H131 0.9300 no
C14 H141 0.9300 no
C15 H151 0.9300 no
C19 H191 0.9300 no
C20 H201 0.9300 no
C21 H211 0.9300 no
C22 H221 0.9300 no
C23 H232 0.9700 no
C23 H231 0.9700 no
C24 H242 0.9700 no
C24 H241 0.9700 no
C25 H253 0.9600 no
C25 H252 0.9600 no
C25 H251 0.9600 no
C26 H261 0.9600 no
C26 H262 0.9600 no
C26 H263 0.9600 no
